data_7134782
loop_
_publ_author_name
'Xiao, Xiong'
'Liang, Jia-Qi'
'Hu, Jia-Jun'
'Yuan, Li'
'Zhu, Jia-Zhen'
'Chen, Zong-Ju'
'Song, You'
'Li, Cheng-Hui'
'Zheng, You-Xuan'

_publ_section_title
;
 Planar chiral orange-red TADF materials with AIE properties for efficient
 circularly polarized OLEDs.
;
_journal_issue 63
_journal_name_full 'Chemical communications (Cambridge, England)'
_journal_page_first 11766
_journal_page_last 11769
_journal_paper_doi 10.1039/d5cc02694f
_journal_volume 61
_journal_year 2025
_chemical_formula_moiety 'C92 H84 N6, C H2 Cl2'
_chemical_formula_sum 'C93 H86 Cl2 N6'
_chemical_formula_weight 1358.57
_space_group_crystal_system tetragonal
_space_group_IT_number 96
_space_group_name_Hall 'P 4nw 2abw'
_space_group_name_H-M_alt 'P 43 21 2'
_atom_sites_solution_hydrogens geom
_atom_sites_solution_primary iterative
_audit_creation_date 2025-06-05
_audit_creation_method
;
Olex2 1.5
(compiled 2025.05.22 svn.r631f81ec for OlexSys, GUI svn.r7248)
;
_audit_update_record
;
2025-06-05 deposited with the CCDC.	2025-07-02 downloaded from the CCDC.
;
_cell_angle_alpha 90
_cell_angle_beta 90
_cell_angle_gamma 90
_cell_formula_units_Z 8
_cell_length_a 15.8363(7)
_cell_length_b 15.8363(7)
_cell_length_c 58.867(4)
_cell_measurement_reflns_used 9820
_cell_measurement_temperature 223.00
_cell_measurement_theta_max 73.327
_cell_measurement_theta_min 2.889
_cell_volume 14763.2(14)
_computing_cell_refinement 'SAINT V8.40B (?, 2016)'
_computing_data_collection 'APEX5 V2023.9-2 (Bruker, 2023)'
_computing_data_reduction 'SAINT V8.40B (?, 2016)'
_computing_molecular_graphics 'Olex2 1.5 (Dolomanov et al., 2009)'
_computing_publication_material 'Olex2 1.5 (Dolomanov et al., 2009)'
_computing_structure_refinement 'XL  (Sheldrick, 2008)'
_computing_structure_solution 'olex2.solve 1.5 (Bourhis et al., 2015)'
_diffrn_ambient_temperature 223.00
_diffrn_detector_area_resol_mean 7.41
_diffrn_detector_type 'Bruker PHOTON III'
_diffrn_measured_fraction_theta_full 0.999
_diffrn_measured_fraction_theta_max 0.982
_diffrn_measurement_device 'four-circle diffractometer'
_diffrn_measurement_device_type 'Bruker D8 VENTURE'
_diffrn_measurement_method '\f and \w scans'
_diffrn_radiation_type CuK\a
_diffrn_radiation_wavelength 1.54178
_diffrn_reflns_av_R_equivalents 0.0710
_diffrn_reflns_av_unetI/netI 0.0301
_diffrn_reflns_Laue_measured_fraction_full 0.999
_diffrn_reflns_Laue_measured_fraction_max 0.982
_diffrn_reflns_limit_h_max 19
_diffrn_reflns_limit_h_min -18
_diffrn_reflns_limit_k_max 19
_diffrn_reflns_limit_k_min -19
_diffrn_reflns_limit_l_max 73
_diffrn_reflns_limit_l_min -71
_diffrn_reflns_number 220544
_diffrn_reflns_point_group_measured_fraction_full 0.999
_diffrn_reflns_point_group_measured_fraction_max 0.980
_diffrn_reflns_theta_full 67.679
_diffrn_reflns_theta_max 76.473
_diffrn_reflns_theta_min 2.889
_diffrn_source_current 1.1
_diffrn_source_power 0.05500000000000001
_diffrn_source_voltage 50.0
_diffrn_standards_number 0
_exptl_absorpt_coefficient_mu 1.189
_exptl_absorpt_correction_T_max 0.1738
_exptl_absorpt_correction_T_min 0.0674
_exptl_absorpt_correction_type multi-scan
_exptl_absorpt_process_details
;
SADABS-2016/2 (Bruker,2016/2) was used for absorption correction.
wR2(int) was 0.1347 before and 0.0688 after correction.
The Ratio of minimum to maximum transmission is 0.3878.
The \l/2 correction factor is Not present.
;
_exptl_crystal_colour orange
_exptl_crystal_colour_primary orange
_exptl_crystal_density_diffrn 1.222
_exptl_crystal_description block
_exptl_crystal_F_000 5760
_exptl_crystal_size_max 0.13
_exptl_crystal_size_mid 0.11
_exptl_crystal_size_min 0.08
_refine_diff_density_max 0.208
_refine_diff_density_min -0.252
_refine_diff_density_rms 0.037
_refine_ls_abs_structure_details
;
 Flack x determined using 5238 quotients [(I+)-(I-)]/[(I+)+(I-)]
 (Parsons, Flack and Wagner, Acta Cryst. B69 (2013) 249-259).
;
_refine_ls_abs_structure_Flack 0.019(5)
_refine_ls_extinction_method none
_refine_ls_goodness_of_fit_ref 1.059
_refine_ls_hydrogen_treatment constr
_refine_ls_matrix_type full
_refine_ls_number_parameters 950
_refine_ls_number_reflns 15188
_refine_ls_number_restraints 88
_refine_ls_restrained_S_all 1.062
_refine_ls_R_factor_all 0.0474
_refine_ls_R_factor_gt 0.0411
_refine_ls_shift/su_max 0.001
_refine_ls_shift/su_mean 0.000
_refine_ls_structure_factor_coef Fsqd
_refine_ls_weighting_details 'w=1/[\s^2^(Fo^2^)+(0.0638P)^2^+0.7377P] where P=(Fo^2^+2Fc^2^)/3'
_refine_ls_weighting_scheme calc
_refine_ls_wR_factor_gt 0.1049
_refine_ls_wR_factor_ref 0.1093
_reflns_Friedel_coverage 0.759
_reflns_Friedel_fraction_full 1.000
_reflns_Friedel_fraction_max 0.976
_reflns_number_gt 13341
_reflns_number_total 15188
_reflns_threshold_expression 'I > 2\s(I)'
_cod_data_source_file d5cc02694f2.cif
_cod_data_source_block cu_20240914wq_lch_0m
_cod_depositor_comments 'Adding full bibliography for 7134782--7134784.cif.'
_cod_original_cell_volume 14763.1(17)
_cod_database_code 7134782
_shelx_shelxl_version_number 2018/3
_shelx_space_group_comment
;
The symmetry employed for this shelxl refinement is uniquely defined
by the following loop, which should always be used as a source of
symmetry information in preference to the above space-group names.
They are only intended as comments.
;
_shelx_estimated_absorpt_t_max 0.911
_shelx_estimated_absorpt_t_min 0.861
_olex2_refinement_description
;
1. Restrained distances
 Cl2-C93 \\sim Cl2A-C93A \\sim Cl1A-C93A \\sim Cl1-C93
 with sigma of 0.02
 C33-C32 \\sim C34-C33 \\sim C35-C34 \\sim C36-C35 \\sim C37-C36 \\sim C37-C32
 with sigma of 0.01
2. Rigid bond restraints
 C32, C33
 with sigma for 1-2 distances of 0.01 and sigma for 1-3 distances of 0.02
3. Uiso/Uaniso restraints and constraints
Cl1 \\sim Cl2 \\sim C93 \\sim Cl1A \\sim Cl2A \\sim C93A: within 2A with sigma
of 0.02 and sigma for terminal atoms of 0.04 within 2A
4. Others
 Sof(Cl1A)=Sof(Cl2A)=Sof(C93A)=Sof(H93C)=Sof(H93D)=1-FVAR(1)
 Sof(Cl1)=Sof(Cl2)=Sof(C93)=Sof(H93A)=Sof(H93B)=FVAR(1)
5.a Secondary CH2 refined with riding coordinates:
 C30(H30A,H30B), C31(H31A,H31B), C38(H38A,H38B), C39(H39A,H39B), C63(H63A,
 H63B), C64(H64A,H64B), C69(H69A,H69B), C70(H70A,H70B), C93(H93A,H93B),
 C93A(H93C,H93D)
5.b Aromatic/amide H refined with riding coordinates:
 C4(H4), C5(H5), C10(H10), C11(H11), C13(H13), C18(H18), C23(H23), C24(H24),
 C25(H25), C26(H26), C33(H33), C34(H34), C36(H36), C37(H37), C41(H41), C42(H42),
  C52(H52), C53(H53), C54(H54), C55(H55), C60(H60), C61(H61), C66(H66),
 C67(H67), C71(H71), C72(H72), C74(H74), C75(H75), C77(H77), C80(H80), C82(H82),
  C83(H83)
5.c Idealised Me refined as rotating group:
 C1(H1A,H1B,H1C), C15(H15A,H15B,H15C), C16(H16A,H16B,H16C), C17(H17A,H17B,
 H17C), C19(H19A,H19B,H19C), C20(H20A,H20B,H20C), C86(H86A,H86B,H86C), C87(H87A,
 H87B,H87C), C88(H88A,H88B,H88C), C90(H90A,H90B,H90C), C91(H91A,H91B,H91C),
 C92(H92A,H92B,H92C)
;
_olex2_submission_special_instructions 'No special instructions were received'

loop_
_space_group_symop_operation_xyz
'x, y, z'
'-y+1/2, x+1/2, z+3/4'
'-x, -y, z+1/2'
'y+1/2, -x+1/2, z+1/4'
'x+1/2, -y+1/2, -z+1/4'
'-x+1/2, y+1/2, -z+3/4'
'y, x, -z'
'-y, -x, -z+1/2'

loop_
_atom_site_label
_atom_site_type_symbol
_atom_site_fract_x
_atom_site_fract_y
_atom_site_fract_z
_atom_site_U_iso_or_equiv
_atom_site_adp_type
_atom_site_occupancy
_atom_site_site_symmetry_order
_atom_site_calc_flag
_atom_site_refinement_flags_posn
_atom_site_refinement_flags_adp
_atom_site_refinement_flags_occupancy
_atom_site_disorder_assembly
_atom_site_disorder_group
N1 N 0.78205(12) 0.50346(12) 0.57674(3) 0.0454(4) Uani 1 1 d . . . . .
N2 N 0.90392(12) 0.61832(12) 0.59807(3) 0.0466(4) Uani 1 1 d . . . . .
N3 N 0.77526(12) 0.33289(12) 0.64505(3) 0.0451(4) Uani 1 1 d . . . . .
N4 N 0.88794(12) 0.45402(12) 0.66698(3) 0.0460(4) Uani 1 1 d . . . . .
N5 N 0.68784(16) 0.31386(16) 0.59050(4) 0.0676(6) Uani 1 1 d . . . . .
N6 N 1.01030(16) 0.62330(15) 0.65009(4) 0.0639(5) Uani 1 1 d . . . . .
C1 C 0.38908(18) 0.5920(2) 0.55598(6) 0.0730(8) Uani 1 1 d . . . . .
H1A H 0.394332 0.536678 0.549063 0.110 Uiso 1 1 calc R U . . .
H1B H 0.338042 0.619179 0.550528 0.110 Uiso 1 1 calc R U . . .
H1C H 0.386260 0.586088 0.572358 0.110 Uiso 1 1 calc R U . . .
C2 C 0.46538(16) 0.64564(17) 0.54966(4) 0.0534(5) Uani 1 1 d . . . . .
C3 C 0.54825(15) 0.60364(15) 0.55698(4) 0.0489(5) Uani 1 1 d . . . . .
C4 C 0.55614(16) 0.57159(17) 0.57917(4) 0.0533(5) Uani 1 1 d . . . . .
H4 H 0.509210 0.574431 0.588919 0.064 Uiso 1 1 calc R U . . .
C5 C 0.63033(15) 0.53594(17) 0.58727(4) 0.0525(5) Uani 1 1 d . . . . .
H5 H 0.633880 0.514756 0.602154 0.063 Uiso 1 1 calc R U . . .
C6 C 0.69907(14) 0.53256(14) 0.57270(4) 0.0458(4) Uani 1 1 d . . . . .
C7 C 0.69423(14) 0.56555(15) 0.55065(3) 0.0466(5) Uani 1 1 d . . . . .
C8 C 0.77796(14) 0.55903(15) 0.54086(3) 0.0463(5) Uani 1 1 d . . . . .
C9 C 0.82993(14) 0.52019(14) 0.55713(3) 0.0450(4) Uani 1 1 d . . . . .
C10 C 0.91353(15) 0.50257(15) 0.55292(4) 0.0484(5) Uani 1 1 d . . . . .
H10 H 0.946583 0.472471 0.563428 0.058 Uiso 1 1 calc R U . . .
C11 C 0.94714(16) 0.53107(16) 0.53252(4) 0.0516(5) Uani 1 1 d . . . . .
H11 H 1.004577 0.521022 0.529527 0.062 Uiso 1 1 calc R U . . .
C12 C 0.89932(15) 0.57407(16) 0.51623(4) 0.0502(5) Uani 1 1 d . . . . .
C13 C 0.81336(15) 0.58588(15) 0.52044(4) 0.0497(5) Uani 1 1 d . . . . .
H13 H 0.779222 0.612077 0.509437 0.060 Uiso 1 1 calc R U . . .
C14 C 0.93868(17) 0.61008(18) 0.49447(4) 0.0569(6) Uani 1 1 d . . . . .
C15 C 0.9302(2) 0.7064(2) 0.49477(5) 0.0757(8) Uani 1 1 d . . . . .
H15A H 0.870901 0.721678 0.495047 0.114 Uiso 1 1 calc R U . . .
H15B H 0.956457 0.729797 0.481280 0.114 Uiso 1 1 calc R U . . .
H15C H 0.957909 0.728755 0.508183 0.114 Uiso 1 1 calc R U . . .
C16 C 0.8929(2) 0.5750(2) 0.47367(4) 0.0794(9) Uani 1 1 d . . . . .
H16A H 0.892697 0.513785 0.474323 0.119 Uiso 1 1 calc R U . . .
H16B H 0.921761 0.593290 0.459990 0.119 Uiso 1 1 calc R U . . .
H16C H 0.835246 0.595603 0.473479 0.119 Uiso 1 1 calc R U . . .
C17 C 1.0321(2) 0.5889(3) 0.49253(6) 0.0870(10) Uani 1 1 d . . . . .
H17A H 1.062373 0.613765 0.505204 0.131 Uiso 1 1 calc R U . . .
H17B H 1.054149 0.611469 0.478394 0.131 Uiso 1 1 calc R U . . .
H17C H 1.039428 0.528139 0.492741 0.131 Uiso 1 1 calc R U . . .
C18 C 0.61865(15) 0.60000(15) 0.54299(4) 0.0491(5) Uani 1 1 d . . . . .
H18 H 0.615204 0.621143 0.528093 0.059 Uiso 1 1 calc R U . . .
C19 C 0.4586(2) 0.7307(2) 0.56200(5) 0.0734(8) Uani 1 1 d . . . . .
H19A H 0.458981 0.721341 0.578281 0.110 Uiso 1 1 calc R U . . .
H19B H 0.406335 0.758396 0.557687 0.110 Uiso 1 1 calc R U . . .
H19C H 0.506059 0.766117 0.557822 0.110 Uiso 1 1 calc R U . . .
C20 C 0.46284(17) 0.66151(19) 0.52400(4) 0.0599(6) Uani 1 1 d . . . . .
H20A H 0.505953 0.702330 0.519945 0.090 Uiso 1 1 calc R U . . .
H20B H 0.407759 0.683293 0.519796 0.090 Uiso 1 1 calc R U . . .
H20C H 0.473192 0.608968 0.516000 0.090 Uiso 1 1 calc R U . . .
C21 C 0.98615(15) 0.62388(15) 0.58899(4) 0.0499(5) Uani 1 1 d . . . . .
C22 C 0.98613(16) 0.68705(16) 0.57205(4) 0.0538(5) Uani 1 1 d . . . . .
C23 C 1.0614(2) 0.7027(2) 0.56040(5) 0.0685(7) Uani 1 1 d . . . . .
H23 H 1.063267 0.743970 0.548938 0.082 Uiso 1 1 calc R U . . .
C24 C 1.1326(2) 0.6574(2) 0.56580(5) 0.0757(8) Uani 1 1 d . . . . .
H24 H 1.183444 0.668978 0.558179 0.091 Uiso 1 1 calc R U . . .
C25 C 1.13073(19) 0.5940(2) 0.58249(5) 0.0690(7) Uani 1 1 d . . . . .
H25 H 1.180091 0.563429 0.585777 0.083 Uiso 1 1 calc R U . . .
C26 C 1.05669(16) 0.57621(17) 0.59419(4) 0.0572(6) Uani 1 1 d . . . . .
H26 H 1.054614 0.533366 0.605232 0.069 Uiso 1 1 calc R U . . .
C27 C 0.90122(16) 0.71974(15) 0.57031(4) 0.0512(5) Uani 1 1 d . . . . .
C28 C 0.85265(16) 0.67753(14) 0.58657(4) 0.0481(5) Uani 1 1 d . . . . .
C29 C 0.77142(17) 0.70375(16) 0.59291(4) 0.0557(5) Uani 1 1 d . . . . .
C30 C 0.73785(19) 0.69540(19) 0.61682(5) 0.0664(7) Uani 1 1 d . . . . .
H30A H 0.742184 0.636277 0.621597 0.080 Uiso 1 1 calc R U . . .
H30B H 0.677961 0.710981 0.616958 0.080 Uiso 1 1 calc R U . . .
C31 C 0.7871(3) 0.7529(2) 0.63442(5) 0.0898(11) Uani 1 1 d . . . . .
H31A H 0.745984 0.780632 0.644358 0.108 Uiso 1 1 calc R U . . .
H31B H 0.822645 0.716624 0.643948 0.108 Uiso 1 1 calc R U . . .
C32 C 0.8422(3) 0.81976(19) 0.62362(5) 0.0802(9) Uani 1 1 d D U . . .
C33 C 0.9288(2) 0.8085(2) 0.62097(5) 0.0769(9) Uani 1 1 d D U . . .
H33 H 0.957670 0.772481 0.631018 0.092 Uiso 1 1 calc R U . . .
C34 C 0.9732(3) 0.8484(2) 0.60416(5) 0.0796(9) Uani 1 1 d D . . . .
H34 H 1.031835 0.840330 0.602881 0.095 Uiso 1 1 calc R U . . .
C35 C 0.9311(2) 0.90104(19) 0.58892(5) 0.0785(9) Uani 1 1 d D . . . .
C36 C 0.8498(3) 0.9266(2) 0.59459(5) 0.0839(10) Uani 1 1 d D . . . .
H36 H 0.824998 0.971900 0.586711 0.101 Uiso 1 1 calc R U . . .
C37 C 0.8046(3) 0.88671(19) 0.61160(5) 0.0837(10) Uani 1 1 d D . . . .
H37 H 0.749343 0.904141 0.615086 0.100 Uiso 1 1 calc R U . . .
C38 C 0.9651(3) 0.9128(2) 0.56527(6) 0.0851(10) Uani 1 1 d . . . . .
H38A H 1.025333 0.898736 0.565133 0.102 Uiso 1 1 calc R U . . .
H38B H 0.959310 0.972239 0.560914 0.102 Uiso 1 1 calc R U . . .
C39 C 0.9181(2) 0.85641(19) 0.54741(5) 0.0727(8) Uani 1 1 d . . . . .
H39A H 0.881405 0.892395 0.538127 0.087 Uiso 1 1 calc R U . . .
H39B H 0.959908 0.830592 0.537296 0.087 Uiso 1 1 calc R U . . .
C40 C 0.86532(19) 0.78743(16) 0.55806(4) 0.0596(6) Uani 1 1 d . . . . .
C41 C 0.7790(2) 0.79800(17) 0.56041(5) 0.0657(7) Uani 1 1 d . . . . .
H41 H 0.750313 0.833163 0.550120 0.079 Uiso 1 1 calc R U . . .
C42 C 0.73355(19) 0.75817(17) 0.57752(5) 0.0633(6) Uani 1 1 d . . . . .
H42 H 0.675252 0.768446 0.578704 0.076 Uiso 1 1 calc R U . . .
C43 C 0.87287(14) 0.54518(14) 0.60897(3) 0.0437(4) Uani 1 1 d . . . . .
C44 C 0.81561(14) 0.48926(14) 0.59858(3) 0.0440(4) Uani 1 1 d . . . . .
C45 C 0.78751(14) 0.41841(14) 0.61068(3) 0.0438(4) Uani 1 1 d . . . . .
C46 C 0.81051(14) 0.40259(14) 0.63339(3) 0.0430(4) Uani 1 1 d . . . . .
C47 C 0.86620(14) 0.45926(14) 0.64377(3) 0.0445(4) Uani 1 1 d . . . . .
C48 C 0.89842(14) 0.52762(13) 0.63136(3) 0.0441(4) Uani 1 1 d . . . . .
C49 C 0.95966(16) 0.58169(15) 0.64205(4) 0.0499(5) Uani 1 1 d . . . . .
C50 C 0.73180(15) 0.36008(15) 0.59940(4) 0.0503(5) Uani 1 1 d . . . . .
C51 C 0.80430(14) 0.24920(14) 0.64254(4) 0.0472(5) Uani 1 1 d . . . . .
C52 C 0.84463(16) 0.21277(16) 0.62412(4) 0.0541(5) Uani 1 1 d . . . . .
H52 H 0.858544 0.244721 0.611196 0.065 Uiso 1 1 calc R U . . .
C53 C 0.86377(19) 0.12748(17) 0.62542(5) 0.0653(7) Uani 1 1 d . . . . .
H53 H 0.889771 0.100691 0.613006 0.078 Uiso 1 1 calc R U . . .
C54 C 0.8450(2) 0.08084(19) 0.64488(6) 0.0713(7) Uani 1 1 d . . . . .
H54 H 0.858173 0.022984 0.645367 0.086 Uiso 1 1 calc R U . . .
C55 C 0.80747(19) 0.11854(17) 0.66337(5) 0.0651(7) Uani 1 1 d . . . . .
H55 H 0.796679 0.086996 0.676582 0.078 Uiso 1 1 calc R U . . .
C56 C 0.78549(15) 0.20384(15) 0.66242(4) 0.0515(5) Uani 1 1 d . . . . .
C57 C 0.74518(16) 0.26184(16) 0.67812(4) 0.0520(5) Uani 1 1 d . . . . .
C58 C 0.73838(15) 0.33963(15) 0.66684(3) 0.0472(5) Uani 1 1 d . . . . .
C59 C 0.68692(16) 0.40531(16) 0.67444(4) 0.0542(5) Uani 1 1 d . . . . .
C60 C 0.66240(19) 0.3988(2) 0.69699(4) 0.0650(7) Uani 1 1 d . . . . .
H60 H 0.638091 0.445837 0.704203 0.078 Uiso 1 1 calc R U . . .
C61 C 0.6729(2) 0.3244(2) 0.70915(4) 0.0694(8) Uani 1 1 d . . . . .
H61 H 0.657990 0.323481 0.724609 0.083 Uiso 1 1 calc R U . . .
C62 C 0.70468(18) 0.25128(19) 0.69930(4) 0.0612(6) Uani 1 1 d . . . . .
C63 C 0.6803(2) 0.1658(2) 0.70839(5) 0.0735(8) Uani 1 1 d . . . . .
H63A H 0.665238 0.171413 0.724472 0.088 Uiso 1 1 calc R U . . .
H63B H 0.729188 0.128066 0.707407 0.088 Uiso 1 1 calc R U . . .
C64 C 0.6041(2) 0.1246(2) 0.69531(6) 0.0819(9) Uani 1 1 d . . . . .
H64A H 0.624206 0.074178 0.687304 0.098 Uiso 1 1 calc R U . . .
H64B H 0.561515 0.106446 0.706364 0.098 Uiso 1 1 calc R U . . .
C65 C 0.56299(19) 0.18351(19) 0.67831(5) 0.0663(7) Uani 1 1 d . . . . .
C66 C 0.58841(18) 0.18478(18) 0.65563(4) 0.0619(6) Uani 1 1 d . . . . .
H66 H 0.610463 0.135745 0.648871 0.074 Uiso 1 1 calc R U . . .
C67 C 0.58111(17) 0.25840(18) 0.64309(4) 0.0585(6) Uani 1 1 d . . . . .
H67 H 0.598385 0.258724 0.627813 0.070 Uiso 1 1 calc R U . . .
C68 C 0.54870(17) 0.33189(18) 0.65267(5) 0.0607(6) Uani 1 1 d . . . . .
C69 C 0.57299(19) 0.41771(19) 0.64350(5) 0.0673(7) Uani 1 1 d . . . . .
H69A H 0.522358 0.453180 0.642734 0.081 Uiso 1 1 calc R U . . .
H69B H 0.594553 0.411007 0.628001 0.081 Uiso 1 1 calc R U . . .
C70 C 0.64177(18) 0.46414(17) 0.65828(5) 0.0612(6) Uani 1 1 d . . . . .
H70A H 0.683330 0.490346 0.648156 0.073 Uiso 1 1 calc R U . . .
H70B H 0.614583 0.509229 0.667023 0.073 Uiso 1 1 calc R U . . .
C71 C 0.50635(19) 0.3235(2) 0.67321(5) 0.0689(7) Uani 1 1 d . . . . .
H71 H 0.472570 0.368041 0.678568 0.083 Uiso 1 1 calc R U . . .
C72 C 0.5133(2) 0.2506(2) 0.68580(5) 0.0738(8) Uani 1 1 d . . . . .
H72 H 0.484178 0.245978 0.699659 0.089 Uiso 1 1 calc R U . . .
C73 C 0.92333(14) 0.38349(14) 0.67783(3) 0.0448(4) Uani 1 1 d . . . . .
C74 C 0.96664(15) 0.31576(15) 0.66854(4) 0.0490(5) Uani 1 1 d . . . . .
H74 H 0.974930 0.311080 0.652780 0.059 Uiso 1 1 calc R U . . .
C75 C 0.99719(15) 0.25533(15) 0.68336(4) 0.0501(5) Uani 1 1 d . . . . .
H75 H 1.026285 0.208601 0.677390 0.060 Uiso 1 1 calc R U . . .
C76 C 0.98642(15) 0.26103(15) 0.70709(4) 0.0499(5) Uani 1 1 d . . . . .
C77 C 0.94370(16) 0.32998(15) 0.71577(4) 0.0501(5) Uani 1 1 d . . . . .
H77 H 0.935938 0.335087 0.731543 0.060 Uiso 1 1 calc R U . . .
C78 C 0.91207(14) 0.39196(14) 0.70128(3) 0.0461(5) Uani 1 1 d . . . . .
C79 C 0.86622(15) 0.46989(14) 0.70507(3) 0.0468(5) Uani 1 1 d . . . . .
C80 C 0.83326(16) 0.50876(15) 0.72431(4) 0.0514(5) Uani 1 1 d . . . . .
H80 H 0.843274 0.484940 0.738689 0.062 Uiso 1 1 calc R U . . .
C81 C 0.78554(17) 0.58259(15) 0.72260(4) 0.0526(5) Uani 1 1 d . . . . .
C82 C 0.77241(17) 0.61592(15) 0.70080(4) 0.0528(5) Uani 1 1 d . . . . .
H82 H 0.740017 0.665365 0.699351 0.063 Uiso 1 1 calc R U . . .
C83 C 0.80509(16) 0.57916(15) 0.68128(4) 0.0504(5) Uani 1 1 d . . . . .
H83 H 0.795659 0.603295 0.666910 0.060 Uiso 1 1 calc R U . . .
C84 C 0.85188(15) 0.50609(14) 0.68360(3) 0.0457(5) Uani 1 1 d . . . . .
C85 C 0.74732(18) 0.62201(17) 0.74390(4) 0.0593(6) Uani 1 1 d . . . . .
C86 C 0.8160(2) 0.6374(2) 0.76182(5) 0.0710(7) Uani 1 1 d . . . . .
H86A H 0.840983 0.583916 0.766208 0.107 Uiso 1 1 calc R U . . .
H86B H 0.791101 0.664142 0.775050 0.107 Uiso 1 1 calc R U . . .
H86C H 0.859288 0.673899 0.755540 0.107 Uiso 1 1 calc R U . . .
C87 C 0.7054(3) 0.7074(2) 0.73912(5) 0.0852(10) Uani 1 1 d . . . . .
H87A H 0.745654 0.744547 0.731748 0.128 Uiso 1 1 calc R U . . .
H87B H 0.687084 0.732477 0.753317 0.128 Uiso 1 1 calc R U . . .
H87C H 0.657013 0.699129 0.729273 0.128 Uiso 1 1 calc R U . . .
C88 C 0.6804(2) 0.5611(2) 0.75353(5) 0.0819(9) Uani 1 1 d . . . . .
H88A H 0.637130 0.551223 0.742170 0.123 Uiso 1 1 calc R U . . .
H88B H 0.654947 0.585799 0.766960 0.123 Uiso 1 1 calc R U . . .
H88C H 0.707004 0.507954 0.757506 0.123 Uiso 1 1 calc R U . . .
C89 C 1.02299(18) 0.19183(17) 0.72254(4) 0.0584(6) Uani 1 1 d . . . . .
C90 C 0.9815(3) 0.1083(2) 0.71667(7) 0.1023(13) Uani 1 1 d . . . . .
H90A H 1.006984 0.063528 0.725603 0.153 Uiso 1 1 calc R U . . .
H90B H 0.989396 0.096488 0.700642 0.153 Uiso 1 1 calc R U . . .
H90C H 0.921606 0.111327 0.720021 0.153 Uiso 1 1 calc R U . . .
C91 C 1.1176(2) 0.1842(3) 0.71837(7) 0.1066(15) Uani 1 1 d . . . . .
H91A H 1.140641 0.140199 0.727998 0.160 Uiso 1 1 calc R U . . .
H91B H 1.144746 0.237533 0.721899 0.160 Uiso 1 1 calc R U . . .
H91C H 1.127547 0.170124 0.702565 0.160 Uiso 1 1 calc R U . . .
C92 C 1.0088(3) 0.2108(3) 0.74744(5) 0.0988(13) Uani 1 1 d . . . . .
H92A H 0.948733 0.216324 0.750323 0.148 Uiso 1 1 calc R U . . .
H92B H 1.037082 0.263049 0.751401 0.148 Uiso 1 1 calc R U . . .
H92C H 1.031423 0.165044 0.756560 0.148 Uiso 1 1 calc R U . . .
Cl1 Cl 0.7699(2) 0.1147(3) 0.55721(7) 0.1171(12) Uani 0.743(9) 1 d D U P A 1
Cl2 Cl 0.63925(11) 0.02675(9) 0.58221(6) 0.0980(8) Uani 0.743(9) 1 d D U P A 1
C93 C 0.6918(5) 0.1209(5) 0.57717(16) 0.104(2) Uani 0.743(9) 1 d D U P A 1
H93A H 0.650583 0.163264 0.572268 0.125 Uiso 0.743(9) 1 calc R U P A 1
H93B H 0.716600 0.140582 0.591479 0.125 Uiso 0.743(9) 1 calc R U P A 1
Cl1A Cl 0.7591(8) 0.1019(9) 0.55527(18) 0.129(4) Uani 0.257(9) 1 d D U P A 2
Cl2A Cl 0.6546(6) 0.0607(11) 0.5958(2) 0.168(6) Uani 0.257(9) 1 d D U P A 2
C93A C 0.6649(10) 0.1162(13) 0.5695(3) 0.079(4) Uani 0.257(9) 1 d D U P A 2
H93C H 0.618703 0.098740 0.559504 0.095 Uiso 0.257(9) 1 calc R U P A 2
H93D H 0.657831 0.176704 0.572526 0.095 Uiso 0.257(9) 1 calc R U P A 2

loop_
_atom_site_aniso_label
_atom_site_aniso_U_11
_atom_site_aniso_U_22
_atom_site_aniso_U_33
_atom_site_aniso_U_23
_atom_site_aniso_U_13
_atom_site_aniso_U_12
N1 0.0450(10) 0.0514(10) 0.0399(8) 0.0041(7) -0.0030(7) 0.0011(8)
N2 0.0488(10) 0.0435(10) 0.0476(9) 0.0070(7) -0.0003(7) -0.0020(8)
N3 0.0497(10) 0.0421(9) 0.0437(8) 0.0037(7) 0.0022(7) -0.0017(7)
N4 0.0541(11) 0.0458(10) 0.0382(8) 0.0024(7) -0.0035(7) 0.0016(8)
N5 0.0728(15) 0.0640(14) 0.0659(13) -0.0011(10) -0.0150(11) -0.0118(12)
N6 0.0683(14) 0.0590(13) 0.0644(12) -0.0006(10) -0.0114(10) -0.0093(11)
C1 0.0477(14) 0.084(2) 0.0877(19) 0.0154(16) -0.0030(13) 0.0004(13)
C2 0.0508(13) 0.0566(14) 0.0528(12) 0.0007(10) -0.0037(9) 0.0049(10)
C3 0.0493(12) 0.0495(12) 0.0480(11) 0.0003(9) -0.0020(9) 0.0003(10)
C4 0.0483(12) 0.0615(14) 0.0503(11) 0.0036(10) 0.0024(9) 0.0019(10)
C5 0.0514(13) 0.0620(14) 0.0442(10) 0.0068(9) -0.0001(9) 0.0002(11)
C6 0.0458(11) 0.0493(12) 0.0425(10) 0.0023(8) -0.0029(8) 0.0006(9)
C7 0.0465(11) 0.0498(12) 0.0435(10) 0.0021(8) -0.0027(8) 0.0009(9)
C8 0.0469(12) 0.0501(12) 0.0419(10) 0.0011(8) -0.0007(8) 0.0016(9)
C9 0.0475(12) 0.0463(11) 0.0410(9) 0.0014(8) -0.0010(8) 0.0006(9)
C10 0.0493(12) 0.0485(12) 0.0474(10) 0.0010(9) -0.0046(9) 0.0039(9)
C11 0.0498(13) 0.0546(13) 0.0504(11) -0.0003(9) 0.0020(9) 0.0049(10)
C12 0.0523(13) 0.0528(13) 0.0455(10) 0.0007(9) 0.0016(9) 0.0022(10)
C13 0.0521(12) 0.0538(13) 0.0433(10) 0.0019(9) -0.0015(9) 0.0024(10)
C14 0.0579(14) 0.0653(15) 0.0477(11) 0.0053(10) 0.0068(10) 0.0036(11)
C15 0.088(2) 0.0677(18) 0.0712(16) 0.0145(14) 0.0132(15) -0.0016(15)
C16 0.090(2) 0.098(2) 0.0502(13) -0.0012(14) 0.0087(13) -0.0099(18)
C17 0.0653(19) 0.117(3) 0.0793(18) 0.0278(19) 0.0228(15) 0.0179(18)
C18 0.0504(12) 0.0532(13) 0.0436(10) 0.0034(9) -0.0042(8) 0.0010(10)
C19 0.088(2) 0.0667(18) 0.0656(15) -0.0061(13) -0.0051(14) 0.0200(16)
C20 0.0560(14) 0.0687(16) 0.0550(13) 0.0017(11) -0.0093(10) 0.0070(12)
C21 0.0511(13) 0.0489(12) 0.0496(11) 0.0006(9) 0.0001(9) -0.0066(10)
C22 0.0601(14) 0.0513(13) 0.0499(11) 0.0037(9) 0.0004(10) -0.0115(11)
C23 0.0698(18) 0.0686(17) 0.0670(15) 0.0058(13) 0.0121(13) -0.0170(14)
C24 0.0618(17) 0.083(2) 0.0818(18) 0.0025(15) 0.0171(14) -0.0145(15)
C25 0.0544(15) 0.0731(18) 0.0796(17) -0.0042(14) 0.0031(12) -0.0038(13)
C26 0.0525(14) 0.0576(14) 0.0614(13) 0.0006(11) 0.0006(10) -0.0023(11)
C27 0.0624(14) 0.0435(12) 0.0477(11) 0.0037(9) -0.0065(9) -0.0084(10)
C28 0.0563(13) 0.0402(11) 0.0480(10) 0.0019(8) -0.0067(9) -0.0019(9)
C29 0.0583(14) 0.0469(12) 0.0619(13) 0.0025(10) -0.0048(11) 0.0026(10)
C30 0.0666(17) 0.0616(16) 0.0709(16) 0.0025(12) 0.0088(13) 0.0157(13)
C31 0.136(3) 0.069(2) 0.0640(17) -0.0056(14) 0.0136(19) -0.002(2)
C32 0.131(3) 0.0532(16) 0.0568(14) -0.0086(12) -0.0049(16) -0.0033(17)
C33 0.108(3) 0.0587(16) 0.0642(15) -0.0098(13) -0.0226(16) 0.0008(16)
C34 0.102(3) 0.0584(17) 0.0780(18) -0.0031(14) -0.0254(17) -0.0139(16)
C35 0.108(3) 0.0489(15) 0.0792(18) -0.0007(13) -0.0242(18) -0.0172(16)
C36 0.127(3) 0.0460(15) 0.0789(19) 0.0014(13) -0.0240(19) -0.0009(18)
C37 0.120(3) 0.0550(17) 0.0765(18) -0.0082(14) -0.0081(18) 0.0063(17)
C38 0.107(3) 0.0620(18) 0.087(2) 0.0086(15) -0.0124(18) -0.0281(18)
C39 0.093(2) 0.0561(15) 0.0686(15) 0.0180(12) -0.0150(15) -0.0172(15)
C40 0.0803(18) 0.0475(13) 0.0510(12) 0.0088(9) -0.0122(11) -0.0100(12)
C41 0.0793(19) 0.0504(14) 0.0675(15) 0.0090(11) -0.0222(13) -0.0024(12)
C42 0.0610(15) 0.0542(14) 0.0747(16) 0.0055(12) -0.0145(12) 0.0036(12)
C43 0.0454(11) 0.0429(11) 0.0428(10) 0.0026(8) -0.0011(8) 0.0015(8)
C44 0.0458(11) 0.0452(11) 0.0410(9) 0.0020(8) -0.0017(8) 0.0012(9)
C45 0.0432(11) 0.0440(11) 0.0442(10) 0.0014(8) -0.0026(8) 0.0007(8)
C46 0.0440(11) 0.0429(11) 0.0422(9) 0.0029(8) -0.0003(8) 0.0014(8)
C47 0.0466(11) 0.0459(11) 0.0409(9) 0.0034(8) -0.0029(8) 0.0009(9)
C48 0.0475(11) 0.0425(11) 0.0424(10) 0.0013(8) -0.0021(8) -0.0010(8)
C49 0.0554(13) 0.0479(12) 0.0463(10) 0.0038(9) -0.0030(9) -0.0033(10)
C50 0.0546(13) 0.0492(12) 0.0470(10) 0.0040(9) -0.0050(9) -0.0014(10)
C51 0.0468(12) 0.0423(11) 0.0526(11) 0.0019(8) -0.0018(9) -0.0008(9)
C52 0.0539(13) 0.0503(13) 0.0582(12) 0.0007(10) 0.0031(10) 0.0030(10)
C53 0.0633(16) 0.0525(14) 0.0801(17) -0.0039(12) 0.0077(13) 0.0072(12)
C54 0.0715(18) 0.0488(14) 0.0935(19) 0.0066(13) -0.0011(15) 0.0082(13)
C55 0.0690(17) 0.0510(14) 0.0755(16) 0.0143(12) -0.0033(13) -0.0003(12)
C56 0.0500(13) 0.0495(12) 0.0549(12) 0.0089(9) -0.0028(9) -0.0043(10)
C57 0.0521(13) 0.0563(13) 0.0475(11) 0.0055(9) -0.0008(9) -0.0091(10)
C58 0.0490(12) 0.0497(12) 0.0429(10) 0.0003(8) 0.0033(8) -0.0079(9)
C59 0.0520(13) 0.0526(13) 0.0581(12) -0.0053(10) 0.0075(10) -0.0088(10)
C60 0.0642(16) 0.0708(17) 0.0599(14) -0.0137(12) 0.0143(12) -0.0133(13)
C61 0.0722(18) 0.086(2) 0.0503(13) -0.0048(12) 0.0116(12) -0.0219(15)
C62 0.0634(15) 0.0719(17) 0.0484(12) 0.0087(11) -0.0001(10) -0.0185(13)
C63 0.080(2) 0.082(2) 0.0581(14) 0.0185(13) 0.0038(13) -0.0223(16)
C64 0.087(2) 0.071(2) 0.0873(19) 0.0188(16) -0.0081(17) -0.0259(17)
C65 0.0663(17) 0.0610(16) 0.0718(15) 0.0061(12) -0.0017(13) -0.0196(13)
C66 0.0578(15) 0.0598(15) 0.0679(15) -0.0034(11) -0.0008(11) -0.0095(12)
C67 0.0544(14) 0.0633(15) 0.0578(13) -0.0024(11) -0.0022(10) -0.0084(11)
C68 0.0487(13) 0.0625(15) 0.0709(15) 0.0004(12) -0.0013(11) -0.0027(11)
C69 0.0576(15) 0.0595(16) 0.0846(18) 0.0054(13) -0.0051(13) 0.0012(12)
C70 0.0542(14) 0.0502(14) 0.0793(16) -0.0047(11) 0.0115(12) 0.0016(11)
C71 0.0547(15) 0.0726(18) 0.0795(17) -0.0057(14) 0.0110(13) -0.0027(13)
C72 0.0663(18) 0.083(2) 0.0725(16) -0.0018(15) 0.0148(13) -0.0199(15)
C73 0.0468(11) 0.0460(11) 0.0417(10) 0.0043(8) -0.0050(8) -0.0023(9)
C74 0.0491(12) 0.0531(13) 0.0449(10) 0.0006(9) -0.0005(9) 0.0007(10)
C75 0.0495(12) 0.0485(12) 0.0521(11) 0.0013(9) 0.0000(9) 0.0048(10)
C76 0.0516(12) 0.0487(12) 0.0494(11) 0.0038(9) -0.0039(9) 0.0018(10)
C77 0.0568(13) 0.0491(12) 0.0443(10) 0.0034(8) -0.0029(9) 0.0010(10)
C78 0.0475(11) 0.0475(11) 0.0435(10) 0.0025(8) -0.0025(8) -0.0003(9)
C79 0.0517(12) 0.0454(11) 0.0432(10) 0.0031(8) -0.0045(8) -0.0003(9)
C80 0.0615(14) 0.0498(12) 0.0428(10) 0.0028(9) -0.0047(9) 0.0035(10)
C81 0.0620(14) 0.0484(12) 0.0474(11) 0.0005(9) -0.0013(10) 0.0042(10)
C82 0.0615(14) 0.0451(12) 0.0517(11) 0.0028(9) -0.0037(10) 0.0057(10)
C83 0.0586(14) 0.0465(12) 0.0461(10) 0.0035(9) -0.0025(9) 0.0010(10)
C84 0.0510(12) 0.0442(11) 0.0419(10) 0.0028(8) -0.0025(8) -0.0020(9)
C85 0.0672(16) 0.0605(15) 0.0502(12) -0.0005(10) 0.0027(10) 0.0123(12)
C86 0.084(2) 0.0737(18) 0.0552(14) -0.0097(12) -0.0045(13) 0.0080(15)
C87 0.112(3) 0.081(2) 0.0628(16) -0.0045(14) 0.0003(16) 0.0395(19)
C88 0.079(2) 0.097(2) 0.0699(17) -0.0063(16) 0.0170(15) -0.0039(18)
C89 0.0671(16) 0.0524(13) 0.0558(12) 0.0098(10) -0.0010(11) 0.0084(11)
C90 0.145(4) 0.0594(19) 0.102(2) 0.0197(18) -0.018(2) -0.003(2)
C91 0.076(2) 0.150(4) 0.094(2) 0.049(2) 0.0014(18) 0.034(2)
C92 0.148(4) 0.089(2) 0.0600(16) 0.0191(16) -0.0030(19) 0.047(2)
Cl1 0.0944(14) 0.122(2) 0.135(3) 0.0459(18) 0.0132(15) 0.0146(13)
Cl2 0.0835(9) 0.0721(9) 0.1383(18) 0.0036(8) -0.0043(9) -0.0054(6)
C93 0.083(5) 0.072(3) 0.158(7) -0.009(4) -0.009(4) -0.003(3)
Cl1A 0.161(8) 0.132(6) 0.093(4) -0.017(4) -0.044(5) -0.006(5)
Cl2A 0.125(5) 0.206(11) 0.173(9) 0.074(9) 0.013(5) 0.052(6)
C93A 0.054(8) 0.074(8) 0.109(10) -0.017(8) -0.006(7) 0.013(7)

loop_
_atom_type_symbol
_atom_type_description
_atom_type_scat_dispersion_real
_atom_type_scat_dispersion_imag
_atom_type_scat_source
C C 0.0181 0.0091 'International Tables Vol C Tables 4.2.6.8 and 6.1.1.4'
H H 0.0000 0.0000 'International Tables Vol C Tables 4.2.6.8 and 6.1.1.4'
Cl Cl 0.3639 0.7018 'International Tables Vol C Tables 4.2.6.8 and 6.1.1.4'
N N 0.0311 0.0180 'International Tables Vol C Tables 4.2.6.8 and 6.1.1.4'

loop_
_geom_angle_atom_site_label_1
_geom_angle_atom_site_label_2
_geom_angle_atom_site_label_3
_geom_angle
_geom_angle_site_symmetry_1
_geom_angle_site_symmetry_3
_geom_angle_publ_flag
C9 N1 C6 107.58(16) . . ?
C9 N1 C44 125.14(18) . . ?
C44 N1 C6 123.80(18) . . ?
C21 N2 C28 107.91(18) . . ?
C21 N2 C43 123.01(19) . . ?
C43 N2 C28 124.18(19) . . ?
C51 N3 C46 123.61(18) . . ?
C51 N3 C58 107.50(17) . . ?
C58 N3 C46 122.99(18) . . ?
C73 N4 C47 125.78(18) . . ?
C84 N4 C47 122.82(18) . . ?
C84 N4 C73 108.26(16) . . ?
H1A C1 H1B 109.5 . . ?
H1A C1 H1C 109.5 . . ?
H1B C1 H1C 109.5 . . ?
C2 C1 H1A 109.5 . . ?
C2 C1 H1B 109.5 . . ?
C2 C1 H1C 109.5 . . ?
C1 C2 C3 111.6(2) . . ?
C1 C2 C19 108.5(2) . . ?
C1 C2 C20 108.1(2) . . ?
C3 C2 C19 107.9(2) . . ?
C20 C2 C3 111.8(2) . . ?
C20 C2 C19 108.7(2) . . ?
C4 C3 C2 119.6(2) . . ?
C18 C3 C2 122.6(2) . . ?
C18 C3 C4 117.7(2) . . ?
C3 C4 H4 118.6 . . ?
C5 C4 C3 122.7(2) . . ?
C5 C4 H4 118.6 . . ?
C4 C5 H5 121.1 . . ?
C6 C5 C4 117.9(2) . . ?
C6 C5 H5 121.1 . . ?
C5 C6 N1 129.69(19) . . ?
C5 C6 C7 121.0(2) . . ?
C7 C6 N1 109.17(19) . . ?
C6 C7 C8 106.97(19) . . ?
C18 C7 C6 119.6(2) . . ?
C18 C7 C8 133.3(2) . . ?
C9 C8 C7 107.22(18) . . ?
C13 C8 C7 133.6(2) . . ?
C13 C8 C9 119.1(2) . . ?
C8 C9 N1 109.03(19) . . ?
C10 C9 N1 128.95(19) . . ?
C10 C9 C8 122.0(2) . . ?
C9 C10 H10 121.4 . . ?
C9 C10 C11 117.3(2) . . ?
C11 C10 H10 121.4 . . ?
C10 C11 H11 118.5 . . ?
C10 C11 C12 122.9(2) . . ?
C12 C11 H11 118.5 . . ?
C11 C12 C14 122.2(2) . . ?
C13 C12 C11 118.1(2) . . ?
C13 C12 C14 119.6(2) . . ?
C8 C13 C12 120.3(2) . . ?
C8 C13 H13 119.8 . . ?
C12 C13 H13 119.8 . . ?
C15 C14 C12 109.0(2) . . ?
C16 C14 C12 110.0(2) . . ?
C16 C14 C15 109.3(3) . . ?
C17 C14 C12 112.1(2) . . ?
C17 C14 C15 107.8(3) . . ?
C17 C14 C16 108.7(3) . . ?
C14 C15 H15A 109.5 . . ?
C14 C15 H15B 109.5 . . ?
C14 C15 H15C 109.5 . . ?
H15A C15 H15B 109.5 . . ?
H15A C15 H15C 109.5 . . ?
H15B C15 H15C 109.5 . . ?
C14 C16 H16A 109.5 . . ?
C14 C16 H16B 109.5 . . ?
C14 C16 H16C 109.5 . . ?
H16A C16 H16B 109.5 . . ?
H16A C16 H16C 109.5 . . ?
H16B C16 H16C 109.5 . . ?
C14 C17 H17A 109.5 . . ?
C14 C17 H17B 109.5 . . ?
C14 C17 H17C 109.5 . . ?
H17A C17 H17B 109.5 . . ?
H17A C17 H17C 109.5 . . ?
H17B C17 H17C 109.5 . . ?
C3 C18 C7 121.0(2) . . ?
C3 C18 H18 119.5 . . ?
C7 C18 H18 119.5 . . ?
C2 C19 H19A 109.5 . . ?
C2 C19 H19B 109.5 . . ?
C2 C19 H19C 109.5 . . ?
H19A C19 H19B 109.5 . . ?
H19A C19 H19C 109.5 . . ?
H19B C19 H19C 109.5 . . ?
C2 C20 H20A 109.5 . . ?
C2 C20 H20B 109.5 . . ?
C2 C20 H20C 109.5 . . ?
H20A C20 H20B 109.5 . . ?
H20A C20 H20C 109.5 . . ?
H20B C20 H20C 109.5 . . ?
N2 C21 C22 108.2(2) . . ?
C26 C21 N2 128.9(2) . . ?
C26 C21 C22 122.9(2) . . ?
C21 C22 C27 107.7(2) . . ?
C23 C22 C21 118.2(3) . . ?
C23 C22 C27 134.1(2) . . ?
C22 C23 H23 120.2 . . ?
C24 C23 C22 119.6(3) . . ?
C24 C23 H23 120.2 . . ?
C23 C24 H24 119.4 . . ?
C23 C24 C25 121.2(3) . . ?
C25 C24 H24 119.4 . . ?
C24 C25 H25 119.7 . . ?
C26 C25 C24 120.7(3) . . ?
C26 C25 H25 119.7 . . ?
C21 C26 C25 117.5(3) . . ?
C21 C26 H26 121.3 . . ?
C25 C26 H26 121.3 . . ?
C28 C27 C22 107.0(2) . . ?
C28 C27 C40 119.4(2) . . ?
C40 C27 C22 133.1(2) . . ?
C27 C28 N2 109.2(2) . . ?
C27 C28 C29 123.1(2) . . ?
C29 C28 N2 126.6(2) . . ?
C28 C29 C30 123.0(2) . . ?
C42 C29 C28 114.0(2) . . ?
C42 C29 C30 120.7(3) . . ?
C29 C30 H30A 109.1 . . ?
C29 C30 H30B 109.1 . . ?
C29 C30 C31 112.7(3) . . ?
H30A C30 H30B 107.8 . . ?
C31 C30 H30A 109.1 . . ?
C31 C30 H30B 109.1 . . ?
C30 C31 H31A 108.7 . . ?
C30 C31 H31B 108.7 . . ?
H31A C31 H31B 107.6 . . ?
C32 C31 C30 114.3(2) . . ?
C32 C31 H31A 108.7 . . ?
C32 C31 H31B 108.7 . . ?
C33 C32 C31 121.7(3) . . ?
C33 C32 C37 117.2(3) . . ?
C37 C32 C31 119.7(4) . . ?
C32 C33 H33 119.1 . . ?
C34 C33 C32 121.9(3) . . ?
C34 C33 H33 119.1 . . ?
C33 C34 H34 120.1 . . ?
C33 C34 C35 119.7(4) . . ?
C35 C34 H34 120.1 . . ?
C34 C35 C38 119.9(4) . . ?
C36 C35 C34 117.6(3) . . ?
C36 C35 C38 121.1(3) . . ?
C35 C36 H36 119.3 . . ?
C37 C36 C35 121.3(3) . . ?
C37 C36 H36 119.3 . . ?
C32 C37 H37 120.4 . . ?
C36 C37 C32 119.3(4) . . ?
C36 C37 H37 120.4 . . ?
C35 C38 H38A 109.1 . . ?
C35 C38 H38B 109.1 . . ?
C35 C38 C39 112.4(3) . . ?
H38A C38 H38B 107.9 . . ?
C39 C38 H38A 109.1 . . ?
C39 C38 H38B 109.1 . . ?
C38 C39 H39A 108.9 . . ?
C38 C39 H39B 108.9 . . ?
H39A C39 H39B 107.7 . . ?
C40 C39 C38 113.3(2) . . ?
C40 C39 H39A 108.9 . . ?
C40 C39 H39B 108.9 . . ?
C27 C40 C39 122.6(3) . . ?
C41 C40 C27 116.0(2) . . ?
C41 C40 C39 120.0(3) . . ?
C40 C41 H41 119.0 . . ?
C40 C41 C42 122.0(2) . . ?
C42 C41 H41 119.0 . . ?
C29 C42 C41 122.1(3) . . ?
C29 C42 H42 118.9 . . ?
C41 C42 H42 118.9 . . ?
C44 C43 N2 122.86(18) . . ?
C48 C43 N2 119.20(19) . . ?
C48 C43 C44 117.93(19) . . ?
C43 C44 N1 122.63(19) . . ?
C45 C44 N1 118.14(19) . . ?
C45 C44 C43 119.16(18) . . ?
C44 C45 C46 122.9(2) . . ?
C44 C45 C50 118.29(18) . . ?
C46 C45 C50 118.8(2) . . ?
C45 C46 N3 119.83(19) . . ?
C47 C46 N3 122.51(18) . . ?
C47 C46 C45 117.62(19) . . ?
C46 C47 N4 122.61(19) . . ?
C46 C47 C48 119.82(18) . . ?
C48 C47 N4 117.45(19) . . ?
C43 C48 C49 119.09(19) . . ?
C47 C48 C43 122.4(2) . . ?
C47 C48 C49 118.49(18) . . ?
N6 C49 C48 177.7(3) . . ?
N5 C50 C45 179.9(3) . . ?
C52 C51 N3 128.6(2) . . ?
C52 C51 C56 122.5(2) . . ?
C56 C51 N3 108.91(19) . . ?
C51 C52 H52 121.2 . . ?
C51 C52 C53 117.6(2) . . ?
C53 C52 H52 121.2 . . ?
C52 C53 H53 119.5 . . ?
C52 C53 C54 121.0(3) . . ?
C54 C53 H53 119.5 . . ?
C53 C54 H54 119.6 . . ?
C55 C54 C53 120.8(3) . . ?
C55 C54 H54 119.6 . . ?
C54 C55 H55 120.1 . . ?
C54 C55 C56 119.7(3) . . ?
C56 C55 H55 120.1 . . ?
C51 C56 C57 107.5(2) . . ?
C55 C56 C51 118.4(2) . . ?
C55 C56 C57 134.1(2) . . ?
C58 C57 C56 106.72(19) . . ?
C58 C57 C62 119.1(2) . . ?
C62 C57 C56 133.4(2) . . ?
C57 C58 N3 109.4(2) . . ?
C59 C58 N3 126.1(2) . . ?
C59 C58 C57 123.2(2) . . ?
C58 C59 C70 122.3(2) . . ?
C60 C59 C58 114.5(2) . . ?
C60 C59 C70 121.1(2) . . ?
C59 C60 H60 119.2 . . ?
C59 C60 C61 121.5(3) . . ?
C61 C60 H60 119.2 . . ?
C60 C61 H61 118.8 . . ?
C60 C61 C62 122.3(2) . . ?
C62 C61 H61 118.8 . . ?
C57 C62 C63 122.5(3) . . ?
C61 C62 C57 115.7(2) . . ?
C61 C62 C63 120.5(2) . . ?
C62 C63 H63A 108.9 . . ?
C62 C63 H63B 108.9 . . ?
C62 C63 C64 113.3(2) . . ?
H63A C63 H63B 107.7 . . ?
C64 C63 H63A 108.9 . . ?
C64 C63 H63B 108.9 . . ?
C63 C64 H64A 108.9 . . ?
C63 C64 H64B 108.9 . . ?
H64A C64 H64B 107.7 . . ?
C65 C64 C63 113.4(2) . . ?
C65 C64 H64A 108.9 . . ?
C65 C64 H64B 108.9 . . ?
C66 C65 C64 121.1(3) . . ?
C72 C65 C64 120.2(3) . . ?
C72 C65 C66 117.1(3) . . ?
C65 C66 H66 120.0 . . ?
C67 C66 C65 119.9(3) . . ?
C67 C66 H66 120.0 . . ?
C66 C67 H67 119.4 . . ?
C66 C67 C68 121.3(2) . . ?
C68 C67 H67 119.4 . . ?
C67 C68 C69 120.9(3) . . ?
C71 C68 C67 116.8(3) . . ?
C71 C68 C69 121.3(3) . . ?
C68 C69 H69A 108.9 . . ?
C68 C69 H69B 108.9 . . ?
C68 C69 C70 113.5(2) . . ?
H69A C69 H69B 107.7 . . ?
C70 C69 H69A 108.9 . . ?
C70 C69 H69B 108.9 . . ?
C59 C70 C69 112.8(2) . . ?
C59 C70 H70A 109.0 . . ?
C59 C70 H70B 109.0 . . ?
C69 C70 H70A 109.0 . . ?
C69 C70 H70B 109.0 . . ?
H70A C70 H70B 107.8 . . ?
C68 C71 H71 119.7 . . ?
C72 C71 C68 120.7(3) . . ?
C72 C71 H71 119.7 . . ?
C65 C72 H72 119.5 . . ?
C71 C72 C65 120.9(3) . . ?
C71 C72 H72 119.5 . . ?
C74 C73 N4 129.37(19) . . ?
C74 C73 C78 121.8(2) . . ?
C78 C73 N4 108.78(19) . . ?
C73 C74 H74 121.3 . . ?
C75 C74 C73 117.4(2) . . ?
C75 C74 H74 121.3 . . ?
C74 C75 H75 118.7 . . ?
C74 C75 C76 122.6(2) . . ?
C76 C75 H75 118.7 . . ?
C75 C76 C89 119.7(2) . . ?
C77 C76 C75 118.4(2) . . ?
C77 C76 C89 121.9(2) . . ?
C76 C77 H77 119.8 . . ?
C76 C77 C78 120.4(2) . . ?
C78 C77 H77 119.8 . . ?
C73 C78 C79 107.32(18) . . ?
C77 C78 C73 119.4(2) . . ?
C77 C78 C79 133.3(2) . . ?
C80 C79 C78 133.7(2) . . ?
C80 C79 C84 119.4(2) . . ?
C84 C79 C78 106.84(19) . . ?
C79 C80 H80 119.5 . . ?
C79 C80 C81 121.0(2) . . ?
C81 C80 H80 119.5 . . ?
C80 C81 C82 117.5(2) . . ?
C80 C81 C85 119.9(2) . . ?
C82 C81 C85 122.6(2) . . ?
C81 C82 H82 118.5 . . ?
C83 C82 C81 123.0(2) . . ?
C83 C82 H82 118.5 . . ?
C82 C83 H83 121.0 . . ?
C84 C83 C82 118.0(2) . . ?
C84 C83 H83 121.0 . . ?
N4 C84 C79 108.77(19) . . ?
C83 C84 N4 129.99(19) . . ?
C83 C84 C79 121.2(2) . . ?
C81 C85 C86 110.4(2) . . ?
C81 C85 C87 112.5(2) . . ?
C81 C85 C88 108.6(2) . . ?
C86 C85 C88 109.5(2) . . ?
C87 C85 C86 107.0(3) . . ?
C87 C85 C88 108.8(3) . . ?
C85 C86 H86A 109.5 . . ?
C85 C86 H86B 109.5 . . ?
C85 C86 H86C 109.5 . . ?
H86A C86 H86B 109.5 . . ?
H86A C86 H86C 109.5 . . ?
H86B C86 H86C 109.5 . . ?
C85 C87 H87A 109.5 . . ?
C85 C87 H87B 109.5 . . ?
C85 C87 H87C 109.5 . . ?
H87A C87 H87B 109.5 . . ?
H87A C87 H87C 109.5 . . ?
H87B C87 H87C 109.5 . . ?
C85 C88 H88A 109.5 . . ?
C85 C88 H88B 109.5 . . ?
C85 C88 H88C 109.5 . . ?
H88A C88 H88B 109.5 . . ?
H88A C88 H88C 109.5 . . ?
H88B C88 H88C 109.5 . . ?
C90 C89 C76 108.9(2) . . ?
C90 C89 C91 108.7(3) . . ?
C91 C89 C76 109.4(2) . . ?
C92 C89 C76 112.1(2) . . ?
C92 C89 C90 109.2(3) . . ?
C92 C89 C91 108.6(3) . . ?
C89 C90 H90A 109.5 . . ?
C89 C90 H90B 109.5 . . ?
C89 C90 H90C 109.5 . . ?
H90A C90 H90B 109.5 . . ?
H90A C90 H90C 109.5 . . ?
H90B C90 H90C 109.5 . . ?
C89 C91 H91A 109.5 . . ?
C89 C91 H91B 109.5 . . ?
C89 C91 H91C 109.5 . . ?
H91A C91 H91B 109.5 . . ?
H91A C91 H91C 109.5 . . ?
H91B C91 H91C 109.5 . . ?
C89 C92 H92A 109.5 . . ?
C89 C92 H92B 109.5 . . ?
C89 C92 H92C 109.5 . . ?
H92A C92 H92B 109.5 . . ?
H92A C92 H92C 109.5 . . ?
H92B C92 H92C 109.5 . . ?
Cl1 C93 Cl2 114.6(5) . . ?
Cl1 C93 H93A 108.6 . . ?
Cl1 C93 H93B 108.6 . . ?
Cl2 C93 H93A 108.6 . . ?
Cl2 C93 H93B 108.6 . . ?
H93A C93 H93B 107.6 . . ?
Cl1A C93A Cl2A 115.8(11) . . ?
Cl1A C93A H93C 108.3 . . ?
Cl1A C93A H93D 108.3 . . ?
Cl2A C93A H93C 108.3 . . ?
Cl2A C93A H93D 108.3 . . ?
H93C C93A H93D 107.4 . . ?

loop_
_geom_bond_atom_site_label_1
_geom_bond_atom_site_label_2
_geom_bond_distance
_geom_bond_site_symmetry_2
_geom_bond_publ_flag
N1 C6 1.413(3) . ?
N1 C9 1.406(3) . ?
N1 C44 1.409(3) . ?
N2 C21 1.410(3) . ?
N2 C28 1.413(3) . ?
N2 C43 1.413(3) . ?
N3 C46 1.415(3) . ?
N3 C51 1.411(3) . ?
N3 C58 1.414(3) . ?
N4 C47 1.412(3) . ?
N4 C73 1.403(3) . ?
N4 C84 1.401(3) . ?
N5 C50 1.138(3) . ?
N6 C49 1.141(3) . ?
C1 H1A 0.9700 . ?
C1 H1B 0.9700 . ?
C1 H1C 0.9700 . ?
C1 C2 1.523(4) . ?
C2 C3 1.533(3) . ?
C2 C19 1.534(4) . ?
C2 C20 1.532(3) . ?
C3 C4 1.407(3) . ?
C3 C18 1.387(3) . ?
C4 H4 0.9400 . ?
C4 C5 1.388(3) . ?
C5 H5 0.9400 . ?
C5 C6 1.387(3) . ?
C6 C7 1.401(3) . ?
C7 C8 1.449(3) . ?
C7 C18 1.391(3) . ?
C8 C9 1.405(3) . ?
C8 C13 1.393(3) . ?
C9 C10 1.376(3) . ?
C10 H10 0.9400 . ?
C10 C11 1.389(3) . ?
C11 H11 0.9400 . ?
C11 C12 1.399(3) . ?
C12 C13 1.396(3) . ?
C12 C14 1.534(3) . ?
C13 H13 0.9400 . ?
C14 C15 1.531(4) . ?
C14 C16 1.528(4) . ?
C14 C17 1.522(4) . ?
C15 H15A 0.9700 . ?
C15 H15B 0.9700 . ?
C15 H15C 0.9700 . ?
C16 H16A 0.9700 . ?
C16 H16B 0.9700 . ?
C16 H16C 0.9700 . ?
C17 H17A 0.9700 . ?
C17 H17B 0.9700 . ?
C17 H17C 0.9700 . ?
C18 H18 0.9400 . ?
C19 H19A 0.9700 . ?
C19 H19B 0.9700 . ?
C19 H19C 0.9700 . ?
C20 H20A 0.9700 . ?
C20 H20B 0.9700 . ?
C20 H20C 0.9700 . ?
C21 C22 1.413(3) . ?
C21 C26 1.383(4) . ?
C22 C23 1.397(4) . ?
C22 C27 1.445(4) . ?
C23 H23 0.9400 . ?
C23 C24 1.374(5) . ?
C24 H24 0.9400 . ?
C24 C25 1.405(5) . ?
C25 H25 0.9400 . ?
C25 C26 1.389(4) . ?
C26 H26 0.9400 . ?
C27 C28 1.398(3) . ?
C27 C40 1.412(3) . ?
C28 C29 1.402(4) . ?
C29 C30 1.510(4) . ?
C29 C42 1.387(3) . ?
C30 H30A 0.9800 . ?
C30 H30B 0.9800 . ?
C30 C31 1.585(5) . ?
C31 H31A 0.9800 . ?
C31 H31B 0.9800 . ?
C31 C32 1.512(5) . ?
C32 C33 1.393(5) . ?
C32 C37 1.407(4) . ?
C33 H33 0.9400 . ?
C33 C34 1.368(4) . ?
C34 H34 0.9400 . ?
C34 C35 1.394(4) . ?
C35 C36 1.391(5) . ?
C35 C38 1.504(5) . ?
C36 H36 0.9400 . ?
C36 C37 1.383(5) . ?
C37 H37 0.9400 . ?
C38 H38A 0.9800 . ?
C38 H38B 0.9800 . ?
C38 C39 1.567(4) . ?
C39 H39A 0.9800 . ?
C39 H39B 0.9800 . ?
C39 C40 1.511(4) . ?
C40 C41 1.384(4) . ?
C41 H41 0.9400 . ?
C41 C42 1.390(4) . ?
C42 H42 0.9400 . ?
C43 C44 1.407(3) . ?
C43 C48 1.406(3) . ?
C44 C45 1.402(3) . ?
C45 C46 1.408(3) . ?
C45 C50 1.440(3) . ?
C46 C47 1.399(3) . ?
C47 C48 1.402(3) . ?
C48 C49 1.439(3) . ?
C51 C52 1.384(3) . ?
C51 C56 1.405(3) . ?
C52 H52 0.9400 . ?
C52 C53 1.386(4) . ?
C53 H53 0.9400 . ?
C53 C54 1.395(4) . ?
C54 H54 0.9400 . ?
C54 C55 1.377(4) . ?
C55 H55 0.9400 . ?
C55 C56 1.396(4) . ?
C56 C57 1.451(4) . ?
C57 C58 1.404(3) . ?
C57 C62 1.412(3) . ?
C58 C59 1.395(3) . ?
C59 C60 1.387(3) . ?
C59 C70 1.511(4) . ?
C60 H60 0.9400 . ?
C60 C61 1.389(4) . ?
C61 H61 0.9400 . ?
C61 C62 1.390(4) . ?
C62 C63 1.506(4) . ?
C63 H63A 0.9800 . ?
C63 H63B 0.9800 . ?
C63 C64 1.574(4) . ?
C64 H64A 0.9800 . ?
C64 H64B 0.9800 . ?
C64 C65 1.515(4) . ?
C65 C66 1.394(4) . ?
C65 C72 1.393(5) . ?
C66 H66 0.9400 . ?
C66 C67 1.385(4) . ?
C67 H67 0.9400 . ?
C67 C68 1.391(4) . ?
C68 C69 1.512(4) . ?
C68 C71 1.389(4) . ?
C69 H69A 0.9800 . ?
C69 H69B 0.9800 . ?
C69 C70 1.576(4) . ?
C70 H70A 0.9800 . ?
C70 H70B 0.9800 . ?
C71 H71 0.9400 . ?
C71 C72 1.376(5) . ?
C72 H72 0.9400 . ?
C73 C74 1.386(3) . ?
C73 C78 1.398(3) . ?
C74 H74 0.9400 . ?
C74 C75 1.382(3) . ?
C75 H75 0.9400 . ?
C75 C76 1.410(3) . ?
C76 C77 1.382(3) . ?
C76 C89 1.537(3) . ?
C77 H77 0.9400 . ?
C77 C78 1.394(3) . ?
C78 C79 1.449(3) . ?
C79 C80 1.391(3) . ?
C79 C84 1.406(3) . ?
C80 H80 0.9400 . ?
C80 C81 1.396(3) . ?
C81 C82 1.403(3) . ?
C81 C85 1.526(3) . ?
C82 H82 0.9400 . ?
C82 C83 1.388(3) . ?
C83 H83 0.9400 . ?
C83 C84 1.381(3) . ?
C85 C86 1.535(4) . ?
C85 C87 1.532(4) . ?
C85 C88 1.541(5) . ?
C86 H86A 0.9700 . ?
C86 H86B 0.9700 . ?
C86 H86C 0.9700 . ?
C87 H87A 0.9700 . ?
C87 H87B 0.9700 . ?
C87 H87C 0.9700 . ?
C88 H88A 0.9700 . ?
C88 H88B 0.9700 . ?
C88 H88C 0.9700 . ?
C89 C90 1.518(5) . ?
C89 C91 1.522(5) . ?
C89 C92 1.513(4) . ?
C90 H90A 0.9700 . ?
C90 H90B 0.9700 . ?
C90 H90C 0.9700 . ?
C91 H91A 0.9700 . ?
C91 H91B 0.9700 . ?
C91 H91C 0.9700 . ?
C92 H92A 0.9700 . ?
C92 H92B 0.9700 . ?
C92 H92C 0.9700 . ?
Cl1 C93 1.709(8) . ?
Cl2 C93 1.733(7) . ?
C93 H93A 0.9800 . ?
C93 H93B 0.9800 . ?
Cl1A C93A 1.727(16) . ?
Cl2A C93A 1.787(16) . ?
C93A H93C 0.9800 . ?
C93A H93D 0.9800 . ?

loop_
_geom_torsion_atom_site_label_1
_geom_torsion_atom_site_label_2
_geom_torsion_atom_site_label_3
_geom_torsion_atom_site_label_4
_geom_torsion
_geom_torsion_site_symmetry_1
_geom_torsion_site_symmetry_2
_geom_torsion_site_symmetry_3
_geom_torsion_site_symmetry_4
_geom_torsion_publ_flag
N1 C6 C7 C8 -1.7(3) . . . . ?
N1 C6 C7 C18 -178.5(2) . . . . ?
N1 C9 C10 C11 -175.8(2) . . . . ?
N1 C44 C45 C46 -173.7(2) . . . . ?
N1 C44 C45 C50 5.4(3) . . . . ?
N2 C21 C22 C23 -179.0(2) . . . . ?
N2 C21 C22 C27 -1.4(3) . . . . ?
N2 C21 C26 C25 179.3(2) . . . . ?
N2 C28 C29 C30 21.3(4) . . . . ?
N2 C28 C29 C42 -175.6(2) . . . . ?
N2 C43 C44 N1 -2.5(3) . . . . ?
N2 C43 C44 C45 -179.6(2) . . . . ?
N2 C43 C48 C47 175.9(2) . . . . ?
N2 C43 C48 C49 -3.9(3) . . . . ?
N3 C46 C47 N4 -3.5(3) . . . . ?
N3 C46 C47 C48 -179.4(2) . . . . ?
N3 C51 C52 C53 -177.2(2) . . . . ?
N3 C51 C56 C55 178.8(2) . . . . ?
N3 C51 C56 C57 -1.5(3) . . . . ?
N3 C58 C59 C60 -176.9(2) . . . . ?
N3 C58 C59 C70 19.6(4) . . . . ?
N4 C47 C48 C43 -172.0(2) . . . . ?
N4 C47 C48 C49 7.8(3) . . . . ?
N4 C73 C74 C75 178.2(2) . . . . ?
N4 C73 C78 C77 -178.7(2) . . . . ?
N4 C73 C78 C79 1.3(3) . . . . ?
C1 C2 C3 C4 -48.2(3) . . . . ?
C1 C2 C3 C18 135.7(3) . . . . ?
C2 C3 C4 C5 -177.3(2) . . . . ?
C2 C3 C18 C7 176.4(2) . . . . ?
C3 C4 C5 C6 0.3(4) . . . . ?
C4 C3 C18 C7 0.2(4) . . . . ?
C4 C5 C6 N1 177.0(2) . . . . ?
C4 C5 C6 C7 1.2(4) . . . . ?
C5 C6 C7 C8 174.8(2) . . . . ?
C5 C6 C7 C18 -1.9(4) . . . . ?
C6 N1 C9 C8 -0.2(2) . . . . ?
C6 N1 C9 C10 -179.3(2) . . . . ?
C6 N1 C44 C43 -103.8(3) . . . . ?
C6 N1 C44 C45 73.3(3) . . . . ?
C6 C7 C8 C9 1.6(3) . . . . ?
C6 C7 C8 C13 -175.0(3) . . . . ?
C6 C7 C18 C3 1.2(4) . . . . ?
C7 C8 C9 N1 -0.8(3) . . . . ?
C7 C8 C9 C10 178.3(2) . . . . ?
C7 C8 C13 C12 176.4(3) . . . . ?
C8 C7 C18 C3 -174.5(2) . . . . ?
C8 C9 C10 C11 5.3(3) . . . . ?
C9 N1 C6 C5 -174.9(2) . . . . ?
C9 N1 C6 C7 1.3(2) . . . . ?
C9 N1 C44 C43 52.5(3) . . . . ?
C9 N1 C44 C45 -130.4(2) . . . . ?
C9 C8 C13 C12 0.2(3) . . . . ?
C9 C10 C11 C12 -1.8(4) . . . . ?
C10 C11 C12 C13 -2.4(4) . . . . ?
C10 C11 C12 C14 176.0(2) . . . . ?
C11 C12 C13 C8 3.1(4) . . . . ?
C11 C12 C14 C15 -116.0(3) . . . . ?
C11 C12 C14 C16 124.2(3) . . . . ?
C11 C12 C14 C17 3.2(4) . . . . ?
C13 C8 C9 N1 176.3(2) . . . . ?
C13 C8 C9 C10 -4.5(3) . . . . ?
C13 C12 C14 C15 62.3(3) . . . . ?
C13 C12 C14 C16 -57.4(3) . . . . ?
C13 C12 C14 C17 -178.5(3) . . . . ?
C14 C12 C13 C8 -175.3(2) . . . . ?
C18 C3 C4 C5 -1.0(4) . . . . ?
C18 C7 C8 C9 177.7(3) . . . . ?
C18 C7 C8 C13 1.1(5) . . . . ?
C19 C2 C3 C4 71.1(3) . . . . ?
C19 C2 C3 C18 -105.0(3) . . . . ?
C20 C2 C3 C4 -169.4(2) . . . . ?
C20 C2 C3 C18 14.5(3) . . . . ?
C21 N2 C28 C27 0.4(2) . . . . ?
C21 N2 C28 C29 -167.6(2) . . . . ?
C21 N2 C43 C44 -104.3(3) . . . . ?
C21 N2 C43 C48 77.1(3) . . . . ?
C21 C22 C23 C24 -0.6(4) . . . . ?
C21 C22 C27 C28 1.6(3) . . . . ?
C21 C22 C27 C40 173.4(3) . . . . ?
C22 C21 C26 C25 1.9(4) . . . . ?
C22 C23 C24 C25 1.5(5) . . . . ?
C22 C27 C28 N2 -1.2(3) . . . . ?
C22 C27 C28 C29 167.2(2) . . . . ?
C22 C27 C40 C39 -15.2(4) . . . . ?
C22 C27 C40 C41 178.5(3) . . . . ?
C23 C22 C27 C28 178.8(3) . . . . ?
C23 C22 C27 C40 -9.5(5) . . . . ?
C23 C24 C25 C26 -0.7(5) . . . . ?
C24 C25 C26 C21 -1.0(4) . . . . ?
C26 C21 C22 C23 -1.2(4) . . . . ?
C26 C21 C22 C27 176.5(2) . . . . ?
C27 C22 C23 C24 -177.5(3) . . . . ?
C27 C28 C29 C30 -145.1(3) . . . . ?
C27 C28 C29 C42 18.0(3) . . . . ?
C27 C40 C41 C42 14.4(4) . . . . ?
C28 N2 C21 C22 0.6(2) . . . . ?
C28 N2 C21 C26 -177.1(2) . . . . ?
C28 N2 C43 C44 47.9(3) . . . . ?
C28 N2 C43 C48 -130.7(2) . . . . ?
C28 C27 C40 C39 155.7(2) . . . . ?
C28 C27 C40 C41 -10.6(3) . . . . ?
C28 C29 C30 C31 65.7(3) . . . . ?
C28 C29 C42 C41 -14.2(4) . . . . ?
C29 C30 C31 C32 14.3(4) . . . . ?
C30 C29 C42 C41 149.3(3) . . . . ?
C30 C31 C32 C33 -99.1(4) . . . . ?
C30 C31 C32 C37 67.1(4) . . . . ?
C31 C32 C33 C34 153.4(3) . . . . ?
C31 C32 C37 C36 -153.9(3) . . . . ?
C32 C33 C34 C35 -0.9(5) . . . . ?
C33 C32 C37 C36 12.9(4) . . . . ?
C33 C34 C35 C36 14.9(4) . . . . ?
C33 C34 C35 C38 -151.7(3) . . . . ?
C34 C35 C36 C37 -15.0(5) . . . . ?
C34 C35 C38 C39 99.2(4) . . . . ?
C35 C36 C37 C32 1.0(5) . . . . ?
C35 C38 C39 C40 -14.6(5) . . . . ?
C36 C35 C38 C39 -66.9(4) . . . . ?
C37 C32 C33 C34 -13.1(4) . . . . ?
C38 C35 C36 C37 151.5(3) . . . . ?
C38 C39 C40 C27 -66.0(4) . . . . ?
C38 C39 C40 C41 99.8(3) . . . . ?
C39 C40 C41 C42 -152.3(3) . . . . ?
C40 C27 C28 N2 -174.3(2) . . . . ?
C40 C27 C28 C29 -5.9(3) . . . . ?
C40 C41 C42 C29 -1.7(4) . . . . ?
C42 C29 C30 C31 -96.2(3) . . . . ?
C43 N2 C21 C22 156.7(2) . . . . ?
C43 N2 C21 C26 -21.0(4) . . . . ?
C43 N2 C28 C27 -155.3(2) . . . . ?
C43 N2 C28 C29 36.7(3) . . . . ?
C43 C44 C45 C46 3.5(3) . . . . ?
C43 C44 C45 C50 -177.4(2) . . . . ?
C44 N1 C6 C5 -15.1(4) . . . . ?
C44 N1 C6 C7 161.1(2) . . . . ?
C44 N1 C9 C8 -159.7(2) . . . . ?
C44 N1 C9 C10 21.2(4) . . . . ?
C44 C43 C48 C47 -2.8(3) . . . . ?
C44 C43 C48 C49 177.4(2) . . . . ?
C44 C45 C46 N3 175.7(2) . . . . ?
C44 C45 C46 C47 -2.3(3) . . . . ?
C45 C46 C47 N4 174.4(2) . . . . ?
C45 C46 C47 C48 -1.5(3) . . . . ?
C46 N3 C51 C52 -26.5(4) . . . . ?
C46 N3 C51 C56 153.9(2) . . . . ?
C46 N3 C58 C57 -152.8(2) . . . . ?
C46 N3 C58 C59 40.4(3) . . . . ?
C46 C47 C48 C43 4.1(3) . . . . ?
C46 C47 C48 C49 -176.1(2) . . . . ?
C47 N4 C73 C74 20.7(4) . . . . ?
C47 N4 C73 C78 -162.0(2) . . . . ?
C47 N4 C84 C79 162.5(2) . . . . ?
C47 N4 C84 C83 -14.2(4) . . . . ?
C48 C43 C44 N1 176.2(2) . . . . ?
C48 C43 C44 C45 -0.9(3) . . . . ?
C50 C45 C46 N3 -3.4(3) . . . . ?
C50 C45 C46 C47 178.6(2) . . . . ?
C51 N3 C46 C45 80.2(3) . . . . ?
C51 N3 C46 C47 -102.0(3) . . . . ?
C51 N3 C58 C57 1.0(2) . . . . ?
C51 N3 C58 C59 -165.9(2) . . . . ?
C51 C52 C53 C54 -1.7(4) . . . . ?
C51 C56 C57 C58 2.0(3) . . . . ?
C51 C56 C57 C62 171.9(3) . . . . ?
C52 C51 C56 C55 -0.9(4) . . . . ?
C52 C51 C56 C57 178.9(2) . . . . ?
C52 C53 C54 C55 -0.4(5) . . . . ?
C53 C54 C55 C56 2.0(5) . . . . ?
C54 C55 C56 C51 -1.3(4) . . . . ?
C54 C55 C56 C57 179.0(3) . . . . ?
C55 C56 C57 C58 -178.2(3) . . . . ?
C55 C56 C57 C62 -8.4(5) . . . . ?
C56 C51 C52 C53 2.4(4) . . . . ?
C56 C57 C58 N3 -1.9(3) . . . . ?
C56 C57 C58 C59 165.4(2) . . . . ?
C56 C57 C62 C61 -179.5(3) . . . . ?
C56 C57 C62 C63 -12.3(5) . . . . ?
C57 C58 C59 C60 18.0(3) . . . . ?
C57 C58 C59 C70 -145.5(2) . . . . ?
C57 C62 C63 C64 -71.4(4) . . . . ?
C58 N3 C46 C45 -130.3(2) . . . . ?
C58 N3 C46 C47 47.6(3) . . . . ?
C58 N3 C51 C52 180.0(2) . . . . ?
C58 N3 C51 C56 0.3(2) . . . . ?
C58 C57 C62 C61 -10.7(4) . . . . ?
C58 C57 C62 C63 156.5(3) . . . . ?
C58 C59 C60 C61 -13.4(4) . . . . ?
C58 C59 C70 C69 65.1(3) . . . . ?
C59 C60 C61 C62 -3.1(5) . . . . ?
C60 C59 C70 C69 -97.3(3) . . . . ?
C60 C61 C62 C57 15.3(4) . . . . ?
C60 C61 C62 C63 -152.1(3) . . . . ?
C61 C62 C63 C64 95.2(3) . . . . ?
C62 C57 C58 N3 -173.4(2) . . . . ?
C62 C57 C58 C59 -6.1(4) . . . . ?
C62 C63 C64 C65 -7.7(4) . . . . ?
C63 C64 C65 C66 92.6(4) . . . . ?
C63 C64 C65 C72 -72.5(4) . . . . ?
C64 C65 C66 C67 -151.0(3) . . . . ?
C64 C65 C72 C71 151.0(3) . . . . ?
C65 C66 C67 C68 0.0(4) . . . . ?
C66 C65 C72 C71 -14.8(4) . . . . ?
C66 C67 C68 C69 154.0(3) . . . . ?
C66 C67 C68 C71 -14.6(4) . . . . ?
C67 C68 C69 C70 -101.3(3) . . . . ?
C67 C68 C71 C72 14.5(4) . . . . ?
C68 C69 C70 C59 16.2(3) . . . . ?
C68 C71 C72 C65 0.1(5) . . . . ?
C69 C68 C71 C72 -154.0(3) . . . . ?
C70 C59 C60 C61 150.3(3) . . . . ?
C71 C68 C69 C70 66.8(4) . . . . ?
C72 C65 C66 C67 14.6(4) . . . . ?
C73 N4 C47 C46 56.7(3) . . . . ?
C73 N4 C47 C48 -127.3(2) . . . . ?
C73 N4 C84 C79 1.5(3) . . . . ?
C73 N4 C84 C83 -175.1(2) . . . . ?
C73 C74 C75 C76 -0.6(4) . . . . ?
C73 C78 C79 C80 175.8(3) . . . . ?
C73 C78 C79 C84 -0.4(3) . . . . ?
C74 C73 C78 C77 -1.3(3) . . . . ?
C74 C73 C78 C79 178.8(2) . . . . ?
C74 C75 C76 C77 -0.1(4) . . . . ?
C74 C75 C76 C89 -179.3(2) . . . . ?
C75 C76 C77 C78 0.2(4) . . . . ?
C75 C76 C89 C90 -61.7(3) . . . . ?
C75 C76 C89 C91 56.9(4) . . . . ?
C75 C76 C89 C92 177.3(3) . . . . ?
C76 C77 C78 C73 0.5(4) . . . . ?
C76 C77 C78 C79 -179.6(2) . . . . ?
C77 C76 C89 C90 119.1(3) . . . . ?
C77 C76 C89 C91 -122.3(3) . . . . ?
C77 C76 C89 C92 -1.9(4) . . . . ?
C77 C78 C79 C80 -4.1(5) . . . . ?
C77 C78 C79 C84 179.7(3) . . . . ?
C78 C73 C74 C75 1.3(3) . . . . ?
C78 C79 C80 C81 -175.2(3) . . . . ?
C78 C79 C84 N4 -0.7(3) . . . . ?
C78 C79 C84 C83 176.3(2) . . . . ?
C79 C80 C81 C82 -0.1(4) . . . . ?
C79 C80 C81 C85 177.7(2) . . . . ?
C80 C79 C84 N4 -177.5(2) . . . . ?
C80 C79 C84 C83 -0.5(4) . . . . ?
C80 C81 C82 C83 -0.5(4) . . . . ?
C80 C81 C85 C86 54.3(3) . . . . ?
C80 C81 C85 C87 173.8(3) . . . . ?
C80 C81 C85 C88 -65.8(3) . . . . ?
C81 C82 C83 C84 0.6(4) . . . . ?
C82 C81 C85 C86 -128.0(3) . . . . ?
C82 C81 C85 C87 -8.5(4) . . . . ?
C82 C81 C85 C88 111.9(3) . . . . ?
C82 C83 C84 N4 176.2(2) . . . . ?
C82 C83 C84 C79 -0.1(4) . . . . ?
C84 N4 C47 C46 -100.9(3) . . . . ?
C84 N4 C47 C48 75.1(3) . . . . ?
C84 N4 C73 C74 -179.0(2) . . . . ?
C84 N4 C73 C78 -1.8(2) . . . . ?
C84 C79 C80 C81 0.6(4) . . . . ?
C85 C81 C82 C83 -178.2(3) . . . . ?
C89 C76 C77 C78 179.4(2) . . . . ?
